data_4063658
loop_
_publ_author_name
'Chen, Dafa'
'Zhang, Congying'
'Xu, Shansheng'
'Song, Haibin'
'Wang, Baiquan'

_publ_section_title
;
 Reactions of a Trinuclear Ruthenium Complex Derived from
 3-(2-Pyridyl)indene with Diphenylacetylene and Phenylacetylene: Insertion
 of Alkynes into the Ru&#x2212;C bond
;
_journal_issue 4
_journal_name_full Organometallics
_journal_page_first 676
_journal_paper_doi 10.1021/om1008007
_journal_volume 30
_journal_year 2011
_chemical_formula_sum 'C61 H41 Cl2 N O4 Ru3'
_chemical_formula_weight 1226.06
_chemical_name_systematic
; 
 ? 
;
_space_group_IT_number 14
_symmetry_cell_setting monoclinic
_symmetry_space_group_name_Hall '-P 2ybc'
_symmetry_space_group_name_H-M 'P 1 21/c 1'
_atom_sites_solution_hydrogens geom
_atom_sites_solution_primary direct
_atom_sites_solution_secondary difmap
_audit_creation_method SHELXL-97
_cell_angle_alpha 90.00
_cell_angle_beta 102.230(4)
_cell_angle_gamma 90.00
_cell_formula_units_Z 4
_cell_length_a 20.532(5)
_cell_length_b 13.568(3)
_cell_length_c 18.234(4)
_cell_measurement_reflns_used 4805
_cell_measurement_temperature 294(2)
_cell_measurement_theta_max 25.05
_cell_measurement_theta_min 2.25
_cell_volume 4964(2)
_computing_cell_refinement 'Bruker SMART'
_computing_data_collection 'Bruker SMART'
_computing_data_reduction 'Bruker SAINT'
_computing_molecular_graphics 'Bruker SHELXTL'
_computing_publication_material 'Bruker SHELXTL'
_computing_structure_refinement 'SHELXL-97 (Sheldrick, 1997)'
_computing_structure_solution 'SHELXS-97 (Sheldrick, 1990)'
_diffrn_ambient_temperature 294(2)
_diffrn_measured_fraction_theta_full 0.993
_diffrn_measured_fraction_theta_max 0.993
_diffrn_measurement_device_type 'CCD area detector'
_diffrn_measurement_method 'phi and omega scans'
_diffrn_radiation_monochromator graphite
_diffrn_radiation_source 'fine-focus sealed tube'
_diffrn_radiation_type MoK\a
_diffrn_radiation_wavelength 0.71073
_diffrn_reflns_av_R_equivalents 0.0769
_diffrn_reflns_av_sigmaI/netI 0.1031
_diffrn_reflns_limit_h_max 25
_diffrn_reflns_limit_h_min -25
_diffrn_reflns_limit_k_max 16
_diffrn_reflns_limit_k_min -15
_diffrn_reflns_limit_l_max 12
_diffrn_reflns_limit_l_min -22
_diffrn_reflns_number 27950
_diffrn_reflns_theta_full 26.43
_diffrn_reflns_theta_max 26.43
_diffrn_reflns_theta_min 1.01
_exptl_absorpt_coefficient_mu 1.060
_exptl_absorpt_correction_T_max 1.00000
_exptl_absorpt_correction_T_min 0.781534
_exptl_absorpt_correction_type multi-scan
_exptl_absorpt_process_details SADABS
_exptl_crystal_density_diffrn 1.640
_exptl_crystal_density_meas ?
_exptl_crystal_density_method 'not measured'
_exptl_crystal_F_000 2448
_exptl_crystal_size_max 0.18
_exptl_crystal_size_mid 0.16
_exptl_crystal_size_min 0.12
_refine_diff_density_max 0.723
_refine_diff_density_min -0.676
_refine_diff_density_rms 0.115
_refine_ls_extinction_method none
_refine_ls_goodness_of_fit_ref 0.988
_refine_ls_hydrogen_treatment constr
_refine_ls_matrix_type full
_refine_ls_number_parameters 650
_refine_ls_number_reflns 10145
_refine_ls_number_restraints 26
_refine_ls_restrained_S_all 0.997
_refine_ls_R_factor_all 0.1172
_refine_ls_R_factor_gt 0.0469
_refine_ls_shift/su_max 0.004
_refine_ls_shift/su_mean 0.000
_refine_ls_structure_factor_coef Fsqd
_refine_ls_weighting_details 'calc w=1/[\s^2^(Fo^2^)+(0.0510P)^2^+0.0000P] where P=(Fo^2^+2Fc^2^)/3'
_refine_ls_weighting_scheme calc
_refine_ls_wR_factor_gt 0.0949
_refine_ls_wR_factor_ref 0.1221
_reflns_number_gt 5718
_reflns_number_total 10145
_reflns_threshold_expression >2sigma(I)
_cod_data_source_file om1008007_si_001.cif
_cod_data_source_block 071026b
_cod_depositor_comments
;
The following automatic conversions were performed:

'_symmetry_cell_setting' value 'Monoclinic' changed to 'monoclinic'
according to /home/saulius/struct/CIF-dictionaries/cif_core.dic
dictionary named 'cif_core.dic' version 2.4.1 from
2010-06-29.

'_exptl_absorpt_correction_type' value 'MULTI-SCAN'
changed to 'multi-scan' according to
/home/saulius/struct/CIF-dictionaries/cif_core.dic dictionary named
'cif_core.dic' version 2.4.1 from
2010-06-29.

'_refine_ls_hydrogen_treatment' value 'CONSTR' changed
to 'constr' according to
/home/saulius/struct/CIF-dictionaries/cif_core.dic dictionary named
'cif_core.dic' version 2.4.1 from 2010-06-29.

Automatic conversion script
Id: cif_fix_values 1715 2011-07-08 13:25:40Z adriana 

The following automatic conversions were performed:

'_exptl_crystal_density_meas' value 'NONE' was changed to '?' - the
value is perceived as not measured.

Automatic conversion script
Id: cif_fix_values 3008 2015-01-20 13:52:24Z robertas 
;
_cod_original_sg_symbol_H-M P2(1)/c
_cod_database_code 4063658

loop_
_symmetry_equiv_pos_as_xyz
'x, y, z'
'-x, y+1/2, -z+1/2'
'-x, -y, -z'
'x, -y-1/2, z-1/2'

loop_
_atom_site_label
_atom_site_type_symbol
_atom_site_fract_x
_atom_site_fract_y
_atom_site_fract_z
_atom_site_U_iso_or_equiv
_atom_site_adp_type
_atom_site_occupancy
_atom_site_symmetry_multiplicity
_atom_site_calc_flag
_atom_site_refinement_flags
_atom_site_disorder_assembly
_atom_site_disorder_group
Ru1 Ru 0.17462(2) 0.52066(3) 0.32978(3) 0.02892(13) Uani 1 1 d . . .
Ru2 Ru 0.24186(2) 0.62309(3) 0.44337(3) 0.03261(14) Uani 1 1 d . . .
Ru3 Ru 0.31740(2) 0.51181(4) 0.37161(3) 0.03341(14) Uani 1 1 d . . .
O1 O 0.0367(2) 0.5820(4) 0.3294(3) 0.0612(14) Uani 1 1 d . . .
O2 O 0.1314(3) 0.7301(3) 0.4953(3) 0.0611(14) Uani 1 1 d . . .
O3 O 0.3414(3) 0.7267(5) 0.5658(3) 0.095(2) Uani 1 1 d . . .
O4 O 0.4409(3) 0.5982(4) 0.4685(3) 0.0804(18) Uani 1 1 d . . .
N1 N 0.1543(2) 0.3676(3) 0.3100(3) 0.0355(12) Uani 1 1 d . . .
C1 C 0.0910(3) 0.5590(4) 0.3293(4) 0.0391(16) Uani 1 1 d . . .
C2 C 0.1744(3) 0.6896(4) 0.4767(3) 0.0373(15) Uani 1 1 d . . .
C3 C 0.3044(4) 0.6882(5) 0.5183(4) 0.0505(18) Uani 1 1 d . . .
C4 C 0.3934(4) 0.5661(5) 0.4328(4) 0.0477(18) Uani 1 1 d . . .
C5 C 0.0975(3) 0.3180(5) 0.3044(3) 0.0431(17) Uani 1 1 d . . .
H5 H 0.0603 0.3510 0.3136 0.052 Uiso 1 1 calc R . .
C6 C 0.0917(4) 0.2201(5) 0.2855(4) 0.060(2) Uani 1 1 d . . .
H6 H 0.0510 0.1880 0.2812 0.073 Uiso 1 1 calc R . .
C7 C 0.1452(4) 0.1706(5) 0.2734(4) 0.066(2) Uani 1 1 d . . .
H7 H 0.1423 0.1040 0.2609 0.080 Uiso 1 1 calc R . .
C8 C 0.2049(4) 0.2214(5) 0.2799(4) 0.059(2) Uani 1 1 d . . .
H8 H 0.2427 0.1889 0.2720 0.071 Uiso 1 1 calc R . .
C9 C 0.2080(3) 0.3187(4) 0.2980(4) 0.0382(15) Uani 1 1 d . . .
C10 C 0.2681(3) 0.3783(4) 0.2992(3) 0.0370(15) Uani 1 1 d . . .
C11 C 0.3343(3) 0.3474(5) 0.3338(4) 0.0397(16) Uani 1 1 d . . .
C12 C 0.3610(4) 0.2671(5) 0.3804(4) 0.057(2) Uani 1 1 d . . .
H12 H 0.3328 0.2243 0.3987 0.068 Uiso 1 1 calc R . .
C13 C 0.4273(4) 0.2535(6) 0.3978(5) 0.068(2) Uani 1 1 d . . .
H13 H 0.4446 0.1992 0.4266 0.082 Uiso 1 1 calc R . .
C14 C 0.4711(4) 0.3190(7) 0.3736(5) 0.075(3) Uani 1 1 d . . .
H14 H 0.5167 0.3076 0.3878 0.090 Uiso 1 1 calc R . .
C15 C 0.4493(4) 0.3986(6) 0.3303(4) 0.059(2) Uani 1 1 d . . .
H15 H 0.4793 0.4423 0.3160 0.071 Uiso 1 1 calc R . .
C16 C 0.3789(3) 0.4134(5) 0.3070(4) 0.0415(16) Uani 1 1 d . . .
C17 C 0.3409(3) 0.4818(5) 0.2573(4) 0.0410(16) Uani 1 1 d . . .
H17 H 0.3578 0.5339 0.2340 0.049 Uiso 1 1 calc R . .
C18 C 0.2732(3) 0.4580(4) 0.2490(3) 0.0337(15) Uani 1 1 d . . .
C19 C 0.2166(3) 0.4929(4) 0.1906(3) 0.0344(15) Uani 1 1 d . . .
C20 C 0.2263(3) 0.4835(4) 0.1117(3) 0.0350(14) Uani 1 1 d . . .
C21 C 0.2625(3) 0.4040(5) 0.0916(4) 0.0541(19) Uani 1 1 d . . .
H21 H 0.2813 0.3581 0.1278 0.065 Uiso 1 1 calc R . .
C22 C 0.2704(4) 0.3930(6) 0.0192(5) 0.071(2) Uani 1 1 d . . .
H22 H 0.2948 0.3403 0.0066 0.085 Uiso 1 1 calc R . .
C23 C 0.2423(5) 0.4600(8) -0.0345(5) 0.079(3) Uani 1 1 d . . .
H23 H 0.2468 0.4518 -0.0838 0.095 Uiso 1 1 calc R . .
C24 C 0.2077(4) 0.5387(7) -0.0159(4) 0.067(2) Uani 1 1 d . . .
H24 H 0.1891 0.5844 -0.0524 0.080 Uiso 1 1 calc R . .
C25 C 0.2004(4) 0.5504(5) 0.0571(4) 0.0513(19) Uani 1 1 d . . .
H25 H 0.1774 0.6048 0.0694 0.062 Uiso 1 1 calc R . .
C26 C 0.1608(3) 0.5191(4) 0.2124(3) 0.0296(13) Uani 1 1 d . . .
C27 C 0.0950(3) 0.5311(5) 0.1617(3) 0.0355(15) Uani 1 1 d . . .
C28 C 0.0580(3) 0.4469(5) 0.1351(4) 0.0475(17) Uani 1 1 d . . .
H28 H 0.0768 0.3849 0.1464 0.057 Uiso 1 1 calc R . .
C29 C -0.0051(4) 0.4543(6) 0.0928(4) 0.064(2) Uani 1 1 d . . .
H29 H -0.0292 0.3973 0.0768 0.077 Uiso 1 1 calc R . .
C30 C -0.0335(4) 0.5443(7) 0.0737(4) 0.064(2) Uani 1 1 d . . .
H30 H -0.0764 0.5490 0.0445 0.076 Uiso 1 1 calc R . .
C31 C 0.0016(4) 0.6265(6) 0.0979(4) 0.065(2) Uani 1 1 d . . .
H31 H -0.0172 0.6880 0.0847 0.078 Uiso 1 1 calc R . .
C32 C 0.0646(3) 0.6207(5) 0.1418(4) 0.0510(18) Uani 1 1 d . . .
H32 H 0.0874 0.6785 0.1585 0.061 Uiso 1 1 calc R . .
C33 C 0.2770(3) 0.4731(4) 0.4657(3) 0.0317(14) Uani 1 1 d . . .
C34 C 0.3165(3) 0.4371(4) 0.5382(3) 0.0380(15) Uani 1 1 d . . .
C35 C 0.2944(4) 0.4509(5) 0.6047(4) 0.058(2) Uani 1 1 d . . .
H35 H 0.2547 0.4845 0.6036 0.070 Uiso 1 1 calc R . .
C36 C 0.3303(4) 0.4158(6) 0.6713(4) 0.070(2) Uani 1 1 d . . .
H36 H 0.3148 0.4272 0.7150 0.084 Uiso 1 1 calc R . .
C37 C 0.3878(5) 0.3648(7) 0.6757(5) 0.090(3) Uani 1 1 d . . .
H37 H 0.4102 0.3383 0.7211 0.108 Uiso 1 1 calc R . .
C38 C 0.4124(4) 0.3530(7) 0.6116(5) 0.085(3) Uani 1 1 d . . .
H38 H 0.4527 0.3206 0.6137 0.102 Uiso 1 1 calc R . .
C39 C 0.3770(4) 0.3897(5) 0.5443(4) 0.057(2) Uani 1 1 d . . .
H39 H 0.3945 0.3822 0.5016 0.068 Uiso 1 1 calc R . .
C40 C 0.2068(3) 0.4747(4) 0.4440(3) 0.0318(14) Uani 1 1 d . . .
C41 C 0.1619(3) 0.4209(4) 0.4835(3) 0.0332(14) Uani 1 1 d . . .
C42 C 0.1071(3) 0.4656(4) 0.5034(3) 0.0380(15) Uani 1 1 d . . .
H42 H 0.0984 0.5318 0.4924 0.046 Uiso 1 1 calc R . .
C43 C 0.0655(3) 0.4124(5) 0.5396(4) 0.0480(18) Uani 1 1 d . . .
H43 H 0.0298 0.4433 0.5540 0.058 Uiso 1 1 calc R . .
C44 C 0.0772(3) 0.3140(5) 0.5539(4) 0.0546(19) Uani 1 1 d . . .
H44 H 0.0492 0.2781 0.5777 0.066 Uiso 1 1 calc R . .
C45 C 0.1297(4) 0.2687(5) 0.5334(4) 0.060(2) Uani 1 1 d . . .
H45 H 0.1374 0.2019 0.5430 0.071 Uiso 1 1 calc R . .
C46 C 0.1714(3) 0.3220(5) 0.4985(4) 0.0452(17) Uani 1 1 d . . .
H46 H 0.2071 0.2902 0.4846 0.054 Uiso 1 1 calc R . .
C47 C 0.2139(3) 0.6600(4) 0.3243(3) 0.0309(14) Uani 1 1 d . . .
C48 C 0.1792(3) 0.7450(4) 0.2827(3) 0.0352(15) Uani 1 1 d . . .
C49 C 0.1988(4) 0.7809(5) 0.2195(4) 0.0490(18) Uani 1 1 d . . .
H49 H 0.2348 0.7520 0.2043 0.059 Uiso 1 1 calc R . .
C50 C 0.1660(4) 0.8582(5) 0.1786(4) 0.061(2) Uani 1 1 d . . .
H50 H 0.1799 0.8800 0.1361 0.073 Uiso 1 1 calc R . .
C51 C 0.1137(4) 0.9030(5) 0.1996(4) 0.067(2) Uani 1 1 d . . .
H51 H 0.0925 0.9560 0.1721 0.081 Uiso 1 1 calc R . .
C52 C 0.0924(4) 0.8699(5) 0.2616(4) 0.060(2) Uani 1 1 d . . .
H52 H 0.0563 0.8996 0.2762 0.072 Uiso 1 1 calc R . .
C53 C 0.1251(3) 0.7921(4) 0.3018(4) 0.0449(17) Uani 1 1 d . . .
H53 H 0.1102 0.7701 0.3438 0.054 Uiso 1 1 calc R . .
C54 C 0.2833(3) 0.6568(4) 0.3477(3) 0.0352(15) Uani 1 1 d . . .
C55 C 0.3284(3) 0.7412(5) 0.3405(4) 0.0426(16) Uani 1 1 d . . .
C56 C 0.3783(4) 0.7315(6) 0.3015(5) 0.077(3) Uani 1 1 d . . .
H56 H 0.3867 0.6704 0.2823 0.092 Uiso 1 1 calc R . .
C57 C 0.4163(5) 0.8127(7) 0.2906(6) 0.098(3) Uani 1 1 d . . .
H57 H 0.4496 0.8054 0.2634 0.117 Uiso 1 1 calc R . .
C58 C 0.4062(4) 0.9011(6) 0.3183(5) 0.079(3) Uani 1 1 d . . .
H58 H 0.4318 0.9549 0.3103 0.094 Uiso 1 1 calc R . .
C59 C 0.3581(4) 0.9115(5) 0.3583(5) 0.071(2) Uani 1 1 d . . .
H59 H 0.3510 0.9726 0.3783 0.086 Uiso 1 1 calc R . .
C60 C 0.3199(4) 0.8326(5) 0.3696(4) 0.056(2) Uani 1 1 d . . .
H60 H 0.2874 0.8410 0.3976 0.067 Uiso 1 1 calc R . .
Cl1 Cl 0.45299(13) 0.59417(18) 0.15108(17) 0.1026(9) Uani 1 1 d U A .
Cl2 Cl 0.4417(4) 0.4394(9) 0.0366(8) 0.162(4) Uani 0.61(2) 1 d PDU A 1
Cl2' Cl 0.4301(7) 0.4162(7) 0.0831(15) 0.168(6) Uani 0.39(2) 1 d PDU A 2
C61 C 0.4111(5) 0.5458(6) 0.0671(7) 0.133(5) Uani 1 1 d D . .
H61A H 0.3654 0.5336 0.0711 0.160 Uiso 1 1 calc R A 1
H61B H 0.4099 0.5957 0.0287 0.160 Uiso 1 1 calc R A 1

loop_
_atom_site_aniso_label
_atom_site_aniso_U_11
_atom_site_aniso_U_22
_atom_site_aniso_U_33
_atom_site_aniso_U_23
_atom_site_aniso_U_13
_atom_site_aniso_U_12
Ru1 0.0257(3) 0.0330(3) 0.0298(3) -0.0005(2) 0.0098(2) -0.0007(2)
Ru2 0.0327(3) 0.0362(3) 0.0306(3) -0.0013(2) 0.0104(2) -0.0023(2)
Ru3 0.0265(3) 0.0414(3) 0.0345(3) 0.0000(2) 0.0112(2) 0.0000(2)
O1 0.039(3) 0.081(3) 0.070(4) 0.015(3) 0.026(3) 0.016(3)
O2 0.074(4) 0.061(3) 0.059(3) -0.009(3) 0.036(3) 0.015(3)
O3 0.089(5) 0.110(5) 0.074(4) -0.035(4) -0.009(4) -0.028(4)
O4 0.041(3) 0.101(4) 0.090(4) -0.016(4) -0.008(3) -0.018(3)
N1 0.037(3) 0.042(3) 0.030(3) -0.001(3) 0.013(2) -0.003(3)
C1 0.042(4) 0.044(4) 0.036(4) 0.001(3) 0.018(3) -0.005(3)
C2 0.048(4) 0.033(3) 0.031(4) -0.003(3) 0.010(3) -0.005(3)
C3 0.051(5) 0.054(4) 0.047(5) -0.008(4) 0.012(4) -0.005(4)
C4 0.041(4) 0.050(4) 0.057(5) -0.004(4) 0.021(4) -0.001(3)
C5 0.037(4) 0.053(4) 0.042(4) 0.000(3) 0.015(3) -0.006(3)
C6 0.066(6) 0.054(5) 0.066(5) -0.014(4) 0.025(5) -0.030(4)
C7 0.080(6) 0.048(4) 0.078(6) -0.014(4) 0.031(5) -0.019(4)
C8 0.072(6) 0.041(4) 0.072(6) -0.009(4) 0.031(5) 0.001(4)
C9 0.044(4) 0.033(3) 0.041(4) -0.001(3) 0.017(3) -0.001(3)
C10 0.040(4) 0.036(3) 0.040(4) 0.003(3) 0.019(3) 0.007(3)
C11 0.037(4) 0.046(4) 0.038(4) -0.004(3) 0.014(3) 0.008(3)
C12 0.062(5) 0.054(5) 0.056(5) 0.004(4) 0.016(4) 0.018(4)
C13 0.063(6) 0.071(5) 0.068(6) 0.006(5) 0.009(5) 0.028(5)
C14 0.045(5) 0.104(7) 0.069(6) -0.022(6) -0.001(5) 0.034(5)
C15 0.040(5) 0.082(6) 0.060(5) -0.016(5) 0.020(4) 0.008(4)
C16 0.026(4) 0.061(4) 0.040(4) -0.008(4) 0.012(3) 0.002(3)
C17 0.040(4) 0.048(4) 0.041(4) -0.005(3) 0.022(3) -0.003(3)
C18 0.034(4) 0.036(3) 0.035(4) -0.004(3) 0.016(3) 0.004(3)
C19 0.042(4) 0.035(3) 0.029(3) -0.006(3) 0.013(3) -0.003(3)
C20 0.033(4) 0.041(3) 0.033(4) -0.005(3) 0.013(3) -0.009(3)
C21 0.058(5) 0.059(5) 0.051(5) -0.014(4) 0.026(4) -0.012(4)
C22 0.087(7) 0.064(5) 0.075(6) -0.023(5) 0.048(6) -0.016(5)
C23 0.078(7) 0.114(8) 0.055(6) -0.039(6) 0.034(5) -0.045(6)
C24 0.067(6) 0.104(7) 0.033(4) 0.014(5) 0.015(4) -0.019(5)
C25 0.058(5) 0.056(4) 0.041(4) -0.001(4) 0.013(4) -0.007(4)
C26 0.029(3) 0.029(3) 0.032(3) 0.001(3) 0.008(3) -0.001(3)
C27 0.033(4) 0.050(4) 0.026(3) -0.001(3) 0.011(3) -0.004(3)
C28 0.045(5) 0.061(4) 0.034(4) -0.001(3) 0.002(3) -0.012(3)
C29 0.057(6) 0.085(6) 0.049(5) -0.007(5) 0.007(4) -0.032(5)
C30 0.043(5) 0.099(7) 0.046(5) -0.008(5) 0.001(4) -0.003(5)
C31 0.060(6) 0.081(6) 0.051(5) -0.010(5) 0.003(4) 0.027(5)
C32 0.045(4) 0.055(4) 0.047(4) -0.007(4) -0.002(4) 0.007(4)
C33 0.033(4) 0.036(3) 0.027(3) -0.004(3) 0.010(3) 0.000(3)
C34 0.036(4) 0.046(4) 0.029(4) 0.008(3) 0.001(3) -0.001(3)
C35 0.042(4) 0.088(6) 0.043(5) 0.007(4) 0.008(4) 0.012(4)
C36 0.067(6) 0.108(7) 0.033(4) 0.013(5) 0.007(4) -0.008(5)
C37 0.090(8) 0.128(8) 0.046(5) 0.031(6) -0.003(5) 0.011(6)
C38 0.058(6) 0.120(8) 0.067(6) 0.012(6) -0.008(5) 0.031(5)
C39 0.050(5) 0.077(5) 0.041(4) 0.004(4) 0.004(4) 0.015(4)
C40 0.032(3) 0.033(3) 0.032(3) -0.003(3) 0.010(3) 0.001(3)
C41 0.024(3) 0.047(4) 0.029(3) -0.001(3) 0.006(3) -0.001(3)
C42 0.042(4) 0.035(3) 0.039(4) 0.003(3) 0.011(3) 0.003(3)
C43 0.038(4) 0.063(5) 0.048(4) 0.010(4) 0.021(4) -0.002(3)
C44 0.038(4) 0.062(5) 0.065(5) 0.018(4) 0.014(4) -0.016(4)
C45 0.051(5) 0.046(4) 0.084(6) 0.014(4) 0.019(5) -0.005(4)
C46 0.039(4) 0.045(4) 0.056(5) 0.007(4) 0.020(4) 0.008(3)
C47 0.035(4) 0.034(3) 0.026(3) -0.005(3) 0.012(3) -0.004(3)
C48 0.036(4) 0.037(4) 0.033(4) -0.006(3) 0.009(3) -0.008(3)
C49 0.055(5) 0.053(4) 0.042(4) 0.001(4) 0.016(4) -0.011(4)
C50 0.083(6) 0.051(5) 0.048(5) 0.014(4) 0.010(4) -0.019(4)
C51 0.089(7) 0.052(5) 0.049(5) 0.007(4) -0.011(5) 0.011(4)
C52 0.071(6) 0.051(4) 0.052(5) -0.003(4) 0.003(4) 0.023(4)
C53 0.058(5) 0.045(4) 0.034(4) -0.004(3) 0.015(4) 0.006(3)
C54 0.035(4) 0.044(4) 0.031(3) -0.003(3) 0.017(3) -0.005(3)
C55 0.035(4) 0.051(4) 0.042(4) 0.005(3) 0.009(3) -0.007(3)
C56 0.075(6) 0.058(5) 0.113(8) -0.008(5) 0.055(6) -0.024(4)
C57 0.098(8) 0.082(7) 0.138(9) -0.008(7) 0.081(7) -0.029(6)
C58 0.066(6) 0.058(5) 0.114(8) 0.009(5) 0.026(6) -0.030(4)
C59 0.079(6) 0.044(4) 0.097(7) -0.011(5) 0.030(6) -0.020(4)
C60 0.058(5) 0.049(4) 0.066(5) -0.005(4) 0.026(4) -0.008(4)
Cl1 0.0875(18) 0.0943(17) 0.137(2) 0.0029(17) 0.0492(18) -0.0155(14)
Cl2 0.140(5) 0.184(6) 0.156(7) -0.069(5) 0.019(5) 0.044(4)
Cl2' 0.135(7) 0.170(7) 0.190(10) -0.058(7) 0.017(7) 0.020(6)
C61 0.105(9) 0.096(8) 0.177(13) -0.034(8) -0.020(9) 0.008(6)

loop_
_atom_type_symbol
_atom_type_description
_atom_type_scat_dispersion_real
_atom_type_scat_dispersion_imag
_atom_type_scat_source
C C 0.0033 0.0016 'International Tables Vol C Tables 4.2.6.8 and 6.1.1.4'
H H 0.0000 0.0000 'International Tables Vol C Tables 4.2.6.8 and 6.1.1.4'
N N 0.0061 0.0033 'International Tables Vol C Tables 4.2.6.8 and 6.1.1.4'
O O 0.0106 0.0060 'International Tables Vol C Tables 4.2.6.8 and 6.1.1.4'
Cl Cl 0.1484 0.1585 'International Tables Vol C Tables 4.2.6.8 and 6.1.1.4'
Ru Ru -1.2594 0.8363 'International Tables Vol C Tables 4.2.6.8 and 6.1.1.4'

loop_
_geom_angle_atom_site_label_1
_geom_angle_atom_site_label_2
_geom_angle_atom_site_label_3
_geom_angle
C1 Ru1 C47 96.7(2)
C1 Ru1 C26 94.3(3)
C47 Ru1 C26 86.0(2)
C1 Ru1 N1 97.4(2)
C47 Ru1 N1 161.22(19)
C26 Ru1 N1 80.70(19)
C1 Ru1 C40 100.8(2)
C47 Ru1 C40 105.7(2)
C26 Ru1 C40 159.5(2)
N1 Ru1 C40 83.7(2)
C1 Ru1 Ru2 101.2(2)
C47 Ru1 Ru2 53.80(16)
C26 Ru1 Ru2 138.04(15)
N1 Ru1 Ru2 134.31(13)
C40 Ru1 Ru2 52.06(15)
C1 Ru1 Ru3 159.5(2)
C47 Ru1 Ru3 70.39(17)
C26 Ru1 Ru3 100.39(15)
N1 Ru1 Ru3 98.98(13)
C40 Ru1 Ru3 69.00(15)
Ru2 Ru1 Ru3 58.448(18)
C2 Ru2 C3 88.7(3)
C2 Ru2 C40 100.4(2)
C3 Ru2 C40 128.0(3)
C2 Ru2 C54 127.8(2)
C3 Ru2 C54 99.4(3)
C40 Ru2 C54 113.4(2)
C2 Ru2 C33 129.5(2)
C3 Ru2 C33 98.9(3)
C40 Ru2 C33 38.2(2)
C54 Ru2 C33 100.3(2)
C2 Ru2 C47 99.0(2)
C3 Ru2 C47 127.5(3)
C40 Ru2 C47 101.7(2)
C54 Ru2 C47 37.7(2)
C33 Ru2 C47 114.1(2)
C2 Ru2 Ru1 102.15(19)
C3 Ru2 Ru1 169.1(2)
C40 Ru2 Ru1 52.12(16)
C54 Ru2 Ru1 72.83(16)
C33 Ru2 Ru1 75.53(16)
C47 Ru2 Ru1 49.77(15)
C2 Ru2 Ru3 167.39(19)
C3 Ru2 Ru3 103.9(2)
C40 Ru2 Ru3 72.78(15)
C54 Ru2 Ru3 49.94(16)
C33 Ru2 Ru3 50.35(14)
C47 Ru2 Ru3 72.72(15)
Ru1 Ru2 Ru3 65.26(2)
C4 Ru3 C54 87.4(3)
C4 Ru3 C33 92.0(3)
C54 Ru3 C33 103.3(2)
C4 Ru3 C17 107.8(3)
C54 Ru3 C17 95.9(2)
C33 Ru3 C17 153.0(2)
C4 Ru3 C16 93.1(3)
C54 Ru3 C16 128.7(2)
C33 Ru3 C16 127.9(2)
C17 Ru3 C16 35.7(2)
C4 Ru3 C10 148.1(2)
C54 Ru3 C10 121.4(2)
C33 Ru3 C10 93.9(2)
C17 Ru3 C10 59.6(2)
C16 Ru3 C10 59.0(2)
C4 Ru3 C18 143.0(2)
C54 Ru3 C18 92.8(2)
C33 Ru3 C18 123.7(2)
C17 Ru3 C18 35.3(2)
C16 Ru3 C18 58.6(2)
C10 Ru3 C18 35.65(19)
C4 Ru3 C11 112.8(3)
C54 Ru3 C11 151.5(2)
C33 Ru3 C11 96.2(2)
C17 Ru3 C11 59.6(2)
C16 Ru3 C11 35.6(2)
C10 Ru3 C11 35.3(2)
C18 Ru3 C11 58.8(2)
C4 Ru3 Ru2 89.00(19)
C54 Ru3 Ru2 51.37(15)
C33 Ru3 Ru2 51.89(15)
C17 Ru3 Ru2 143.27(17)
C16 Ru3 Ru2 177.86(16)
C10 Ru3 Ru2 118.90(14)
C18 Ru3 Ru2 119.46(14)
C11 Ru3 Ru2 143.12(15)
C4 Ru3 Ru1 145.02(19)
C54 Ru3 Ru1 68.25(16)
C33 Ru3 Ru1 70.95(16)
C17 Ru3 Ru1 99.60(16)
C16 Ru3 Ru1 121.58(16)
C10 Ru3 Ru1 65.65(14)
C18 Ru3 Ru1 65.98(14)
C11 Ru3 Ru1 99.54(15)
Ru2 Ru3 Ru1 56.30(2)
C5 N1 C9 118.3(5)
C5 N1 Ru1 129.9(4)
C9 N1 Ru1 111.7(4)
O1 C1 Ru1 178.7(6)
O2 C2 Ru2 178.0(6)
O3 C3 Ru2 177.6(7)
O4 C4 Ru3 177.7(6)
N1 C5 C6 122.4(6)
N1 C5 H5 118.8
C6 C5 H5 118.8
C7 C6 C5 119.7(7)
C7 C6 H6 120.2
C5 C6 H6 120.2
C6 C7 C8 118.3(7)
C6 C7 H7 120.9
C8 C7 H7 120.9
C9 C8 C7 119.9(7)
C9 C8 H8 120.0
C7 C8 H8 120.0
N1 C9 C8 121.4(6)
N1 C9 C10 116.2(5)
C8 C9 C10 122.2(6)
C11 C10 C18 108.1(5)
C11 C10 C9 124.0(6)
C18 C10 C9 125.4(6)
C11 C10 Ru3 73.9(4)
C18 C10 Ru3 72.3(3)
C9 C10 Ru3 133.9(4)
C12 C11 C10 134.2(6)
C12 C11 C16 119.3(6)
C10 C11 C16 106.3(6)
C12 C11 Ru3 127.4(5)
C10 C11 Ru3 70.8(3)
C16 C11 Ru3 70.0(3)
C13 C12 C11 119.4(7)
C13 C12 H12 120.3
C11 C12 H12 120.3
C12 C13 C14 121.6(8)
C12 C13 H13 119.2
C14 C13 H13 119.2
C15 C14 C13 122.3(8)
C15 C14 H14 118.8
C13 C14 H14 118.8
C14 C15 C16 118.1(7)
C14 C15 H15 120.9
C16 C15 H15 120.9
C17 C16 C15 132.0(6)
C17 C16 C11 108.8(6)
C15 C16 C11 119.2(6)
C17 C16 Ru3 70.2(3)
C15 C16 Ru3 123.6(5)
C11 C16 Ru3 74.4(3)
C18 C17 C16 108.6(5)
C18 C17 Ru3 75.1(3)
C16 C17 Ru3 74.1(3)
C18 C17 H17 125.7
C16 C17 H17 125.7
Ru3 C17 H17 117.1
C17 C18 C10 108.0(6)
C17 C18 C19 127.9(6)
C10 C18 C19 123.2(5)
C17 C18 Ru3 69.6(4)
C10 C18 Ru3 72.0(4)
C19 C18 Ru3 132.3(4)
C26 C19 C18 117.6(5)
C26 C19 C20 127.2(6)
C18 C19 C20 114.8(5)
C25 C20 C21 117.8(6)
C25 C20 C19 122.1(6)
C21 C20 C19 120.1(6)
C22 C21 C20 120.8(8)
C22 C21 H21 119.6
C20 C21 H21 119.6
C23 C22 C21 119.8(8)
C23 C22 H22 120.1
C21 C22 H22 120.1
C24 C23 C22 120.3(8)
C24 C23 H23 119.9
C22 C23 H23 119.9
C23 C24 C25 119.9(8)
C23 C24 H24 120.0
C25 C24 H24 120.0
C20 C25 C24 121.4(7)
C20 C25 H25 119.3
C24 C25 H25 119.3
C19 C26 C27 124.8(5)
C19 C26 Ru1 111.5(4)
C27 C26 Ru1 123.1(4)
C32 C27 C28 116.5(6)
C32 C27 C26 124.4(6)
C28 C27 C26 118.9(6)
C29 C28 C27 121.1(7)
C29 C28 H28 119.5
C27 C28 H28 119.5
C28 C29 C30 120.8(7)
C28 C29 H29 119.6
C30 C29 H29 119.6
C31 C30 C29 119.0(7)
C31 C30 H30 120.5
C29 C30 H30 120.5
C30 C31 C32 121.0(8)
C30 C31 H31 119.5
C32 C31 H31 119.5
C31 C32 C27 121.5(7)
C31 C32 H32 119.3
C27 C32 H32 119.3
C40 C33 C34 126.0(5)
C40 C33 Ru3 108.7(4)
C34 C33 Ru3 124.8(4)
C40 C33 Ru2 69.7(3)
C34 C33 Ru2 125.1(4)
Ru3 C33 Ru2 77.76(19)
C39 C34 C35 116.5(6)
C39 C34 C33 122.6(6)
C35 C34 C33 121.0(6)
C36 C35 C34 120.8(7)
C36 C35 H35 119.6
C34 C35 H35 119.6
C37 C36 C35 121.9(8)
C37 C36 H36 119.1
C35 C36 H36 119.1
C36 C37 C38 118.8(8)
C36 C37 H37 120.6
C38 C37 H37 120.6
C37 C38 C39 119.6(8)
C37 C38 H38 120.2
C39 C38 H38 120.2
C38 C39 C34 122.4(7)
C38 C39 H39 118.8
C34 C39 H39 118.8
C33 C40 C41 124.3(5)
C33 C40 Ru2 72.0(3)
C41 C40 Ru2 135.5(4)
C33 C40 Ru1 111.3(4)
C41 C40 Ru1 121.4(4)
Ru2 C40 Ru1 75.82(19)
C46 C41 C42 117.6(5)
C46 C41 C40 120.0(5)
C42 C41 C40 122.3(5)
C43 C42 C41 120.7(6)
C43 C42 H42 119.7
C41 C42 H42 119.7
C44 C43 C42 119.7(6)
C44 C43 H43 120.2
C42 C43 H43 120.2
C45 C44 C43 120.4(6)
C45 C44 H44 119.8
C43 C44 H44 119.8
C44 C45 C46 119.8(6)
C44 C45 H45 120.1
C46 C45 H45 120.1
C41 C46 C45 121.9(6)
C41 C46 H46 119.1
C45 C46 H46 119.1
C54 C47 C48 121.9(5)
C54 C47 Ru1 109.8(4)
C48 C47 Ru1 126.1(4)
C54 C47 Ru2 69.7(3)
C48 C47 Ru2 133.3(4)
Ru1 C47 Ru2 76.42(19)
C49 C48 C53 115.8(6)
C49 C48 C47 120.5(6)
C53 C48 C47 123.7(5)
C50 C49 C48 121.5(7)
C50 C49 H49 119.3
C48 C49 H49 119.3
C51 C50 C49 121.0(7)
C51 C50 H50 119.5
C49 C50 H50 119.5
C50 C51 C52 119.7(7)
C50 C51 H51 120.2
C52 C51 H51 120.2
C51 C52 C53 119.1(7)
C51 C52 H52 120.5
C53 C52 H52 120.5
C52 C53 C48 123.0(6)
C52 C53 H53 118.5
C48 C53 H53 118.5
C47 C54 C55 124.0(5)
C47 C54 Ru3 111.4(4)
C55 C54 Ru3 123.3(4)
C47 C54 Ru2 72.6(3)
C55 C54 Ru2 126.5(4)
Ru3 C54 Ru2 78.7(2)
C56 C55 C60 117.2(6)
C56 C55 C54 121.1(6)
C60 C55 C54 121.7(6)
C55 C56 C57 120.1(7)
C55 C56 H56 120.0
C57 C56 H56 120.0
C58 C57 C56 121.4(8)
C58 C57 H57 119.3
C56 C57 H57 119.3
C57 C58 C59 119.2(7)
C57 C58 H58 120.4
C59 C58 H58 120.4
C58 C59 C60 120.5(7)
C58 C59 H59 119.8
C60 C59 H59 119.8
C59 C60 C55 121.6(7)
C59 C60 H60 119.2
C55 C60 H60 119.2
Cl2 C61 Cl1 117.5(7)
Cl2 C61 Cl2' 32.2(5)
Cl1 C61 Cl2' 100.2(8)
Cl2 C61 H61A 107.9
Cl1 C61 H61A 107.9
Cl2' C61 H61A 90.0
Cl2 C61 H61B 107.9
Cl1 C61 H61B 107.9
Cl2' C61 H61B 139.9
H61A C61 H61B 107.2

loop_
_geom_bond_atom_site_label_1
_geom_bond_atom_site_label_2
_geom_bond_distance
Ru1 C1 1.792(7)
Ru1 C47 2.066(5)
Ru1 C26 2.098(6)
Ru1 N1 2.134(5)
Ru1 C40 2.141(6)
Ru1 Ru2 2.6298(8)
Ru1 Ru3 2.8709(10)
Ru2 C2 1.860(7)
Ru2 C3 1.885(8)
Ru2 C40 2.139(6)
Ru2 C54 2.146(5)
Ru2 C33 2.169(6)
Ru2 C47 2.183(6)
Ru2 Ru3 2.6938(8)
Ru3 C4 1.867(8)
Ru3 C54 2.103(6)
Ru3 C33 2.122(5)
Ru3 C17 2.273(6)
Ru3 C16 2.323(6)
Ru3 C10 2.341(6)
Ru3 C18 2.345(6)
Ru3 C11 2.382(6)
O1 C1 1.157(7)
O2 C2 1.150(7)
O3 C3 1.149(8)
O4 C4 1.137(8)
N1 C5 1.332(7)
N1 C9 1.343(7)
C5 C6 1.371(9)
C5 H5 0.9300
C6 C7 1.346(10)
C6 H6 0.9300
C7 C8 1.389(10)
C7 H7 0.9300
C8 C9 1.359(8)
C8 H8 0.9300
C9 C10 1.473(8)
C10 C11 1.434(8)
C10 C18 1.435(8)
C11 C12 1.418(9)
C11 C16 1.438(8)
C12 C13 1.344(10)
C12 H12 0.9300
C13 C14 1.399(11)
C13 H13 0.9300
C14 C15 1.357(10)
C14 H14 0.9300
C15 C16 1.431(9)
C15 H15 0.9300
C16 C17 1.412(9)
C17 C18 1.402(8)
C17 H17 0.9300
C18 C19 1.478(8)
C19 C26 1.338(7)
C19 C20 1.499(8)
C20 C25 1.369(9)
C20 C21 1.402(8)
C21 C22 1.372(10)
C21 H21 0.9300
C22 C23 1.370(12)
C22 H22 0.9300
C23 C24 1.364(11)
C23 H23 0.9300
C24 C25 1.380(9)
C24 H24 0.9300
C25 H25 0.9300
C26 C27 1.476(8)
C27 C32 1.379(8)
C27 C28 1.401(8)
C28 C29 1.365(10)
C28 H28 0.9300
C29 C30 1.367(10)
C29 H29 0.9300
C30 C31 1.351(10)
C30 H30 0.9300
C31 C32 1.371(9)
C31 H31 0.9300
C32 H32 0.9300
C33 C40 1.412(8)
C33 C34 1.481(8)
C34 C39 1.382(8)
C34 C35 1.394(8)
C35 C36 1.367(10)
C35 H35 0.9300
C36 C37 1.357(11)
C36 H36 0.9300
C37 C38 1.377(10)
C37 H37 0.9300
C38 C39 1.380(10)
C38 H38 0.9300
C39 H39 0.9300
C40 C41 1.478(8)
C41 C46 1.375(8)
C41 C42 1.391(8)
C42 C43 1.388(8)
C42 H42 0.9300
C43 C44 1.372(9)
C43 H43 0.9300
C44 C45 1.359(9)
C44 H44 0.9300
C45 C46 1.376(8)
C45 H45 0.9300
C46 H46 0.9300
C47 C54 1.400(8)
C47 C48 1.478(8)
C48 C49 1.387(8)
C48 C53 1.389(8)
C49 C50 1.377(9)
C49 H49 0.9300
C50 C51 1.357(10)
C50 H50 0.9300
C51 C52 1.372(10)
C51 H51 0.9300
C52 C53 1.376(9)
C52 H52 0.9300
C53 H53 0.9300
C54 C55 1.497(8)
C55 C56 1.372(8)
C55 C60 1.374(8)
C56 C57 1.389(10)
C56 H56 0.9300
C57 C58 1.335(10)
C57 H57 0.9300
C58 C59 1.352(10)
C58 H58 0.9300
C59 C60 1.368(9)
C59 H59 0.9300
C60 H60 0.9300
Cl1 C61 1.720(11)
Cl2 C61 1.714(8)
Cl2' C61 1.812(9)
C61 H61A 0.9700
C61 H61B 0.9700

loop_
_geom_torsion_atom_site_label_1
_geom_torsion_atom_site_label_2
_geom_torsion_atom_site_label_3
_geom_torsion_atom_site_label_4
_geom_torsion
C1 Ru1 Ru2 C2 1.3(3)
C47 Ru1 Ru2 C2 91.5(3)
C26 Ru1 Ru2 C2 110.8(3)
N1 Ru1 Ru2 C2 -110.8(3)
C40 Ru1 Ru2 C2 -93.8(3)
Ru3 Ru1 Ru2 C2 179.31(18)
C1 Ru1 Ru2 C3 -170.2(11)
C47 Ru1 Ru2 C3 -80.0(11)
C26 Ru1 Ru2 C3 -60.7(11)
N1 Ru1 Ru2 C3 77.7(11)
C40 Ru1 Ru2 C3 94.7(11)
Ru3 Ru1 Ru2 C3 7.8(11)
C1 Ru1 Ru2 C40 95.1(3)
C47 Ru1 Ru2 C40 -174.7(3)
C26 Ru1 Ru2 C40 -155.4(3)
N1 Ru1 Ru2 C40 -17.0(3)
Ru3 Ru1 Ru2 C40 -86.88(19)
C1 Ru1 Ru2 C54 -124.8(3)
C47 Ru1 Ru2 C54 -34.6(2)
C26 Ru1 Ru2 C54 -15.3(3)
N1 Ru1 Ru2 C54 123.1(2)
C40 Ru1 Ru2 C54 140.1(3)
Ru3 Ru1 Ru2 C54 53.18(17)
C1 Ru1 Ru2 C33 129.3(2)
C47 Ru1 Ru2 C33 -140.4(2)
C26 Ru1 Ru2 C33 -121.2(3)
N1 Ru1 Ru2 C33 17.3(2)
C40 Ru1 Ru2 C33 34.2(2)
Ru3 Ru1 Ru2 C33 -52.65(15)
C1 Ru1 Ru2 C47 -90.2(3)
C26 Ru1 Ru2 C47 19.3(3)
N1 Ru1 Ru2 C47 157.7(3)
C40 Ru1 Ru2 C47 174.7(3)
Ru3 Ru1 Ru2 C47 87.79(19)
C1 Ru1 Ru2 Ru3 -178.01(19)
C47 Ru1 Ru2 Ru3 -87.79(19)
C26 Ru1 Ru2 Ru3 -68.5(2)
N1 Ru1 Ru2 Ru3 69.90(17)
C40 Ru1 Ru2 Ru3 86.88(19)
C2 Ru2 Ru3 C4 172.2(8)
C3 Ru2 Ru3 C4 -3.2(3)
C40 Ru2 Ru3 C4 -129.1(3)
C54 Ru2 Ru3 C4 87.4(3)
C33 Ru2 Ru3 C4 -93.3(3)
C47 Ru2 Ru3 C4 122.3(3)
Ru1 Ru2 Ru3 C4 175.3(2)
C2 Ru2 Ru3 C54 84.8(8)
C3 Ru2 Ru3 C54 -90.6(3)
C40 Ru2 Ru3 C54 143.5(3)
C33 Ru2 Ru3 C54 179.3(3)
C47 Ru2 Ru3 C54 34.8(3)
Ru1 Ru2 Ru3 C54 87.9(2)
C2 Ru2 Ru3 C33 -94.5(8)
C3 Ru2 Ru3 C33 90.1(3)
C40 Ru2 Ru3 C33 -35.8(3)
C54 Ru2 Ru3 C33 -179.3(3)
C47 Ru2 Ru3 C33 -144.4(3)
Ru1 Ru2 Ru3 C33 -91.4(2)
C2 Ru2 Ru3 C17 53.0(9)
C3 Ru2 Ru3 C17 -122.4(3)
C40 Ru2 Ru3 C17 111.6(3)
C54 Ru2 Ru3 C17 -31.8(3)
C33 Ru2 Ru3 C17 147.5(3)
C47 Ru2 Ru3 C17 3.0(3)
Ru1 Ru2 Ru3 C17 56.0(3)
C2 Ru2 Ru3 C16 -8(5)
C3 Ru2 Ru3 C16 176(5)
C40 Ru2 Ru3 C16 50(5)
C54 Ru2 Ru3 C16 -93(5)
C33 Ru2 Ru3 C16 86(5)
C47 Ru2 Ru3 C16 -58(5)
Ru1 Ru2 Ru3 C16 -5(5)
C2 Ru2 Ru3 C10 -24.0(8)
C3 Ru2 Ru3 C10 160.6(3)
C40 Ru2 Ru3 C10 34.7(2)
C54 Ru2 Ru3 C10 -108.8(3)
C33 Ru2 Ru3 C10 70.5(3)
C47 Ru2 Ru3 C10 -73.9(2)
Ru1 Ru2 Ru3 C10 -20.89(17)
C2 Ru2 Ru3 C18 17.1(8)
C3 Ru2 Ru3 C18 -158.3(3)
C40 Ru2 Ru3 C18 75.8(2)
C54 Ru2 Ru3 C18 -67.7(3)
C33 Ru2 Ru3 C18 111.6(3)
C47 Ru2 Ru3 C18 -32.9(2)
Ru1 Ru2 Ru3 C18 20.15(16)
C2 Ru2 Ru3 C11 -59.2(9)
C3 Ru2 Ru3 C11 125.4(3)
C40 Ru2 Ru3 C11 -0.5(3)
C54 Ru2 Ru3 C11 -144.0(3)
C33 Ru2 Ru3 C11 35.3(3)
C47 Ru2 Ru3 C11 -109.2(3)
Ru1 Ru2 Ru3 C11 -56.1(3)
C2 Ru2 Ru3 Ru1 -3.1(8)
C3 Ru2 Ru3 Ru1 -178.5(2)
C40 Ru2 Ru3 Ru1 55.60(17)
C54 Ru2 Ru3 Ru1 -87.9(2)
C33 Ru2 Ru3 Ru1 91.4(2)
C47 Ru2 Ru3 Ru1 -53.04(15)
C1 Ru1 Ru3 C4 -2.6(7)
C47 Ru1 Ru3 C4 50.7(4)
C26 Ru1 Ru3 C4 132.5(4)
N1 Ru1 Ru3 C4 -145.3(4)
C40 Ru1 Ru3 C4 -65.7(4)
Ru2 Ru1 Ru3 C4 -8.2(4)
C1 Ru1 Ru3 C54 -51.6(6)
C47 Ru1 Ru3 C54 1.7(2)
C26 Ru1 Ru3 C54 83.6(2)
N1 Ru1 Ru3 C54 165.7(2)
C40 Ru1 Ru3 C54 -114.7(2)
Ru2 Ru1 Ru3 C54 -57.19(17)
C1 Ru1 Ru3 C33 61.9(6)
C47 Ru1 Ru3 C33 115.2(2)
C26 Ru1 Ru3 C33 -162.9(2)
N1 Ru1 Ru3 C33 -80.8(2)
C40 Ru1 Ru3 C33 -1.2(2)
Ru2 Ru1 Ru3 C33 56.32(16)
C1 Ru1 Ru3 C17 -144.2(6)
C47 Ru1 Ru3 C17 -90.9(2)
C26 Ru1 Ru3 C17 -9.0(2)
N1 Ru1 Ru3 C17 73.1(2)
C40 Ru1 Ru3 C17 152.7(2)
Ru2 Ru1 Ru3 C17 -149.79(17)
C1 Ru1 Ru3 C16 -174.6(6)
C47 Ru1 Ru3 C16 -121.4(2)
C26 Ru1 Ru3 C16 -39.5(2)
N1 Ru1 Ru3 C16 42.6(2)
C40 Ru1 Ru3 C16 122.3(3)
Ru2 Ru1 Ru3 C16 179.8(2)
C1 Ru1 Ru3 C10 165.5(6)
C47 Ru1 Ru3 C10 -141.2(2)
C26 Ru1 Ru3 C10 -59.3(2)
N1 Ru1 Ru3 C10 22.8(2)
C40 Ru1 Ru3 C10 102.4(2)
Ru2 Ru1 Ru3 C10 159.96(16)
C1 Ru1 Ru3 C18 -155.2(6)
C47 Ru1 Ru3 C18 -102.0(2)
C26 Ru1 Ru3 C18 -20.1(2)
N1 Ru1 Ru3 C18 62.0(2)
C40 Ru1 Ru3 C18 141.7(2)
Ru2 Ru1 Ru3 C18 -160.82(15)
C1 Ru1 Ru3 C11 155.2(6)
C47 Ru1 Ru3 C11 -151.5(2)
C26 Ru1 Ru3 C11 -69.6(2)
N1 Ru1 Ru3 C11 12.52(19)
C40 Ru1 Ru3 C11 92.1(2)
Ru2 Ru1 Ru3 C11 149.65(15)
C1 Ru1 Ru3 Ru2 5.6(5)
C47 Ru1 Ru3 Ru2 58.87(16)
C26 Ru1 Ru3 Ru2 140.76(15)
N1 Ru1 Ru3 Ru2 -137.13(13)
C40 Ru1 Ru3 Ru2 -57.51(16)
C1 Ru1 N1 C5 -3.9(6)
C47 Ru1 N1 C5 -142.4(7)
C26 Ru1 N1 C5 -97.1(6)
C40 Ru1 N1 C5 96.3(5)
Ru2 Ru1 N1 C5 109.7(5)
Ru3 Ru1 N1 C5 163.8(5)
C1 Ru1 N1 C9 172.3(4)
C47 Ru1 N1 C9 33.7(9)
C26 Ru1 N1 C9 79.1(4)
C40 Ru1 N1 C9 -87.6(4)
Ru2 Ru1 N1 C9 -74.2(4)
Ru3 Ru1 N1 C9 -20.1(4)
C47 Ru1 C1 O1 -162(30)
C26 Ru1 C1 O1 111(30)
N1 Ru1 C1 O1 30(30)
C40 Ru1 C1 O1 -55(30)
Ru2 Ru1 C1 O1 -108(30)
Ru3 Ru1 C1 O1 -113(30)
C3 Ru2 C2 O2 163(16)
C40 Ru2 C2 O2 -68(16)
C54 Ru2 C2 O2 63(16)
C33 Ru2 C2 O2 -96(16)
C47 Ru2 C2 O2 36(16)
Ru1 Ru2 C2 O2 -15(16)
Ru3 Ru2 C2 O2 -12(16)
C2 Ru2 C3 O3 53(18)
C40 Ru2 C3 O3 -49(18)
C54 Ru2 C3 O3 -179(100)
C33 Ru2 C3 O3 -77(18)
C47 Ru2 C3 O3 154(18)
Ru1 Ru2 C3 O3 -135(17)
Ru3 Ru2 C3 O3 -128(18)
C54 Ru3 C4 O4 -111(17)
C33 Ru3 C4 O4 146(17)
C17 Ru3 C4 O4 -15(18)
C16 Ru3 C4 O4 18(17)
C10 Ru3 C4 O4 46(18)
C18 Ru3 C4 O4 -19(18)
C11 Ru3 C4 O4 49(18)
Ru2 Ru3 C4 O4 -162(17)
Ru1 Ru3 C4 O4 -155(17)
C9 N1 C5 C6 -1.2(10)
Ru1 N1 C5 C6 174.7(5)
N1 C5 C6 C7 1.2(11)
C5 C6 C7 C8 -0.4(12)
C6 C7 C8 C9 -0.2(12)
C5 N1 C9 C8 0.5(9)
Ru1 N1 C9 C8 -176.1(5)
C5 N1 C9 C10 175.5(5)
Ru1 N1 C9 C10 -1.1(7)
C7 C8 C9 N1 0.2(11)
C7 C8 C9 C10 -174.5(7)
N1 C9 C10 C11 138.8(6)
C8 C9 C10 C11 -46.3(10)
N1 C9 C10 C18 -61.5(8)
C8 C9 C10 C18 113.5(8)
N1 C9 C10 Ru3 38.1(9)
C8 C9 C10 Ru3 -147.0(6)
C4 Ru3 C10 C11 4.9(6)
C54 Ru3 C10 C11 156.6(3)
C33 Ru3 C10 C11 -95.2(4)
C17 Ru3 C10 C11 79.2(4)
C16 Ru3 C10 C11 37.4(3)
C18 Ru3 C10 C11 115.6(5)
Ru2 Ru3 C10 C11 -143.2(3)
Ru1 Ru3 C10 C11 -162.2(4)
C4 Ru3 C10 C18 -110.7(5)
C54 Ru3 C10 C18 41.1(4)
C33 Ru3 C10 C18 149.2(3)
C17 Ru3 C10 C18 -36.3(3)
C16 Ru3 C10 C18 -78.1(4)
C11 Ru3 C10 C18 -115.6(5)
Ru2 Ru3 C10 C18 101.2(3)
Ru1 Ru3 C10 C18 82.2(3)
C4 Ru3 C10 C9 126.9(6)
C54 Ru3 C10 C9 -81.3(6)
C33 Ru3 C10 C9 26.8(6)
C17 Ru3 C10 C9 -158.7(7)
C16 Ru3 C10 C9 159.5(7)
C18 Ru3 C10 C9 -122.4(8)
C11 Ru3 C10 C9 122.0(8)
Ru2 Ru3 C10 C9 -21.2(7)
Ru1 Ru3 C10 C9 -40.2(6)
C18 C10 C11 C12 -171.4(7)
C9 C10 C11 C12 -8.7(11)
Ru3 C10 C11 C12 123.9(7)
C18 C10 C11 C16 3.4(7)
C9 C10 C11 C16 166.1(5)
Ru3 C10 C11 C16 -61.3(4)
C18 C10 C11 Ru3 64.7(4)
C9 C10 C11 Ru3 -132.6(6)
C4 Ru3 C11 C12 51.3(7)
C54 Ru3 C11 C12 -176.6(5)
C33 Ru3 C11 C12 -43.5(6)
C17 Ru3 C11 C12 149.2(7)
C16 Ru3 C11 C12 112.1(8)
C10 Ru3 C11 C12 -131.5(7)
C18 Ru3 C11 C12 -169.5(7)
Ru2 Ru3 C11 C12 -70.7(7)
Ru1 Ru3 C11 C12 -115.2(6)
C4 Ru3 C11 C10 -177.2(4)
C54 Ru3 C11 C10 -45.1(6)
C33 Ru3 C11 C10 88.0(4)
C17 Ru3 C11 C10 -79.2(4)
C16 Ru3 C11 C10 -116.3(5)
C18 Ru3 C11 C10 -37.9(3)
Ru2 Ru3 C11 C10 60.8(4)
Ru1 Ru3 C11 C10 16.4(3)
C4 Ru3 C11 C16 -60.9(4)
C54 Ru3 C11 C16 71.2(6)
C33 Ru3 C11 C16 -155.6(4)
C17 Ru3 C11 C16 37.1(4)
C10 Ru3 C11 C16 116.3(5)
C18 Ru3 C11 C16 78.4(4)
Ru2 Ru3 C11 C16 177.1(3)
Ru1 Ru3 C11 C16 132.7(4)
C10 C11 C12 C13 173.3(7)
C16 C11 C12 C13 -0.9(10)
Ru3 C11 C12 C13 -87.2(8)
C11 C12 C13 C14 2.7(12)
C12 C13 C14 C15 -1.3(13)
C13 C14 C15 C16 -1.9(11)
C14 C15 C16 C17 -173.3(7)
C14 C15 C16 C11 3.6(10)
C14 C15 C16 Ru3 93.7(7)
C12 C11 C16 C17 175.3(6)
C10 C11 C16 C17 -0.4(7)
Ru3 C11 C16 C17 -62.2(4)
C12 C11 C16 C15 -2.2(9)
C10 C11 C16 C15 -177.9(5)
Ru3 C11 C16 C15 120.2(6)
C12 C11 C16 Ru3 -122.4(6)
C10 C11 C16 Ru3 61.9(4)
C4 Ru3 C16 C17 -116.7(4)
C54 Ru3 C16 C17 -27.5(5)
C33 Ru3 C16 C17 148.4(4)
C10 Ru3 C16 C17 79.9(4)
C18 Ru3 C16 C17 37.9(4)
C11 Ru3 C16 C17 117.1(6)
Ru2 Ru3 C16 C17 64(5)
Ru1 Ru3 C16 C17 58.7(4)
C4 Ru3 C16 C15 11.3(6)
C54 Ru3 C16 C15 100.4(6)
C33 Ru3 C16 C15 -83.7(6)
C17 Ru3 C16 C15 128.0(8)
C10 Ru3 C16 C15 -152.2(7)
C18 Ru3 C16 C15 165.9(7)
C11 Ru3 C16 C15 -115.0(8)
Ru2 Ru3 C16 C15 -168(4)
Ru1 Ru3 C16 C15 -173.3(5)
C4 Ru3 C16 C11 126.3(4)
C54 Ru3 C16 C11 -144.6(4)
C33 Ru3 C16 C11 31.3(5)
C17 Ru3 C16 C11 -117.1(6)
C10 Ru3 C16 C11 -37.2(4)
C18 Ru3 C16 C11 -79.1(4)
Ru2 Ru3 C16 C11 -53(5)
Ru1 Ru3 C16 C11 -58.3(4)
C15 C16 C17 C18 174.3(7)
C11 C16 C17 C18 -2.8(7)
Ru3 C16 C17 C18 -67.8(4)
C15 C16 C17 Ru3 -117.9(7)
C11 C16 C17 Ru3 65.0(4)
C4 Ru3 C17 C18 -175.6(4)
C54 Ru3 C17 C18 -86.5(4)
C33 Ru3 C17 C18 49.0(7)
C16 Ru3 C17 C18 114.8(5)
C10 Ru3 C17 C18 36.7(3)
C11 Ru3 C17 C18 77.9(4)
Ru2 Ru3 C17 C18 -62.0(5)
Ru1 Ru3 C17 C18 -17.6(4)
C4 Ru3 C17 C16 69.6(4)
C54 Ru3 C17 C16 158.7(4)
C33 Ru3 C17 C16 -65.8(7)
C10 Ru3 C17 C16 -78.1(4)
C18 Ru3 C17 C16 -114.8(5)
C11 Ru3 C17 C16 -36.9(4)
Ru2 Ru3 C17 C16 -176.8(3)
Ru1 Ru3 C17 C16 -132.4(3)
C16 C17 C18 C10 4.9(7)
Ru3 C17 C18 C10 -62.2(4)
C16 C17 C18 C19 -164.6(5)
Ru3 C17 C18 C19 128.3(6)
C16 C17 C18 Ru3 67.1(4)
C11 C10 C18 C17 -5.2(7)
C9 C10 C18 C17 -167.6(6)
Ru3 C10 C18 C17 60.6(4)
C11 C10 C18 C19 165.0(5)
C9 C10 C18 C19 2.5(9)
Ru3 C10 C18 C19 -129.3(5)
C11 C10 C18 Ru3 -65.7(4)
C9 C10 C18 Ru3 131.8(6)
C4 Ru3 C18 C17 6.9(6)
C54 Ru3 C18 C17 96.3(4)
C33 Ru3 C18 C17 -155.7(4)
C16 Ru3 C18 C17 -38.4(4)
C10 Ru3 C18 C17 -117.9(5)
C11 Ru3 C18 C17 -80.3(4)
Ru2 Ru3 C18 C17 142.7(3)
Ru1 Ru3 C18 C17 160.9(4)
C4 Ru3 C18 C10 124.8(5)
C54 Ru3 C18 C10 -145.8(3)
C33 Ru3 C18 C10 -37.9(4)
C17 Ru3 C18 C10 117.9(5)
C16 Ru3 C18 C10 79.4(4)
C11 Ru3 C18 C10 37.6(3)
Ru2 Ru3 C18 C10 -99.5(3)
Ru1 Ru3 C18 C10 -81.2(3)
C4 Ru3 C18 C19 -116.3(6)
C54 Ru3 C18 C19 -26.9(6)
C33 Ru3 C18 C19 81.1(6)
C17 Ru3 C18 C19 -123.2(7)
C16 Ru3 C18 C19 -161.6(6)
C10 Ru3 C18 C19 118.9(7)
C11 Ru3 C18 C19 156.5(6)
Ru2 Ru3 C18 C19 19.5(6)
Ru1 Ru3 C18 C19 37.7(5)
C17 C18 C19 C26 -137.1(6)
C10 C18 C19 C26 54.8(8)
Ru3 C18 C19 C26 -40.8(8)
C17 C18 C19 C20 49.6(8)
C10 C18 C19 C20 -118.4(6)
Ru3 C18 C19 C20 146.0(4)
C26 C19 C20 C25 41.3(9)
C18 C19 C20 C25 -146.2(6)
C26 C19 C20 C21 -138.1(6)
C18 C19 C20 C21 34.4(8)
C25 C20 C21 C22 -1.1(10)
C19 C20 C21 C22 178.3(6)
C20 C21 C22 C23 -0.5(11)
C21 C22 C23 C24 1.4(12)
C22 C23 C24 C25 -0.6(12)
C21 C20 C25 C24 1.9(10)
C19 C20 C25 C24 -177.5(6)
C23 C24 C25 C20 -1.1(11)
C18 C19 C26 C27 -163.7(5)
C20 C19 C26 C27 8.6(9)
C18 C19 C26 Ru1 7.8(6)
C20 C19 C26 Ru1 -179.9(5)
C1 Ru1 C26 C19 179.5(4)
C47 Ru1 C26 C19 83.0(4)
N1 Ru1 C26 C19 -83.7(4)
C40 Ru1 C26 C19 -42.9(8)
Ru2 Ru1 C26 C19 67.5(5)
Ru3 Ru1 C26 C19 13.8(4)
C1 Ru1 C26 C27 -8.9(5)
C47 Ru1 C26 C27 -105.3(5)
N1 Ru1 C26 C27 87.9(5)
C40 Ru1 C26 C27 128.8(6)
Ru2 Ru1 C26 C27 -120.8(4)
Ru3 Ru1 C26 C27 -174.6(4)
C19 C26 C27 C32 -107.3(7)
Ru1 C26 C27 C32 82.2(7)
C19 C26 C27 C28 77.1(8)
Ru1 C26 C27 C28 -93.4(6)
C32 C27 C28 C29 -1.1(9)
C26 C27 C28 C29 174.9(6)
C27 C28 C29 C30 1.6(11)
C28 C29 C30 C31 -0.7(12)
C29 C30 C31 C32 -0.7(12)
C30 C31 C32 C27 1.2(11)
C28 C27 C32 C31 -0.3(10)
C26 C27 C32 C31 -176.0(6)
C4 Ru3 C33 C40 150.6(4)
C54 Ru3 C33 C40 62.8(4)
C17 Ru3 C33 C40 -71.4(6)
C16 Ru3 C33 C40 -113.9(4)
C10 Ru3 C33 C40 -60.8(4)
C18 Ru3 C33 C40 -39.8(5)
C11 Ru3 C33 C40 -96.2(4)
Ru2 Ru3 C33 C40 63.4(3)
Ru1 Ru3 C33 C40 1.8(3)
C4 Ru3 C33 C34 -37.2(5)
C54 Ru3 C33 C34 -125.0(5)
C17 Ru3 C33 C34 100.8(7)
C16 Ru3 C33 C34 58.3(6)
C10 Ru3 C33 C34 111.4(5)
C18 Ru3 C33 C34 132.4(5)
C11 Ru3 C33 C34 76.0(5)
Ru2 Ru3 C33 C34 -124.4(5)
Ru1 Ru3 C33 C34 174.0(5)
C4 Ru3 C33 Ru2 87.2(2)
C54 Ru3 C33 Ru2 -0.6(2)
C17 Ru3 C33 Ru2 -134.8(4)
C16 Ru3 C33 Ru2 -177.3(2)
C10 Ru3 C33 Ru2 -124.18(19)
C18 Ru3 C33 Ru2 -103.2(2)
C11 Ru3 C33 Ru2 -159.6(2)
Ru1 Ru3 C33 Ru2 -61.62(11)
C2 Ru2 C33 C40 48.1(5)
C3 Ru2 C33 C40 143.8(4)
C54 Ru2 C33 C40 -114.9(3)
C47 Ru2 C33 C40 -78.0(4)
Ru1 Ru2 C33 C40 -45.8(3)
Ru3 Ru2 C33 C40 -115.5(4)
C2 Ru2 C33 C34 -72.3(6)
C3 Ru2 C33 C34 23.4(5)
C40 Ru2 C33 C34 -120.4(6)
C54 Ru2 C33 C34 124.6(5)
C47 Ru2 C33 C34 161.5(5)
Ru1 Ru2 C33 C34 -166.3(5)
Ru3 Ru2 C33 C34 124.1(5)
C2 Ru2 C33 Ru3 163.6(3)
C3 Ru2 C33 Ru3 -100.7(2)
C40 Ru2 C33 Ru3 115.5(4)
C54 Ru2 C33 Ru3 0.6(2)
C47 Ru2 C33 Ru3 37.5(3)
Ru1 Ru2 C33 Ru3 69.66(13)
C40 C33 C34 C39 145.2(6)
Ru3 C33 C34 C39 -25.6(9)
Ru2 C33 C34 C39 -125.5(6)
C40 C33 C34 C35 -35.6(9)
Ru3 C33 C34 C35 153.5(5)
Ru2 C33 C34 C35 53.7(8)
C39 C34 C35 C36 -2.2(11)
C33 C34 C35 C36 178.6(7)
C34 C35 C36 C37 -1.3(13)
C35 C36 C37 C38 3.7(15)
C36 C37 C38 C39 -2.5(15)
C37 C38 C39 C34 -1.0(14)
C35 C34 C39 C38 3.3(11)
C33 C34 C39 C38 -177.5(7)
C34 C33 C40 C41 -14.0(9)
Ru3 C33 C40 C41 158.0(5)
Ru2 C33 C40 C41 -133.3(6)
C34 C33 C40 Ru2 119.2(6)
Ru3 C33 C40 Ru2 -68.7(3)
C34 C33 C40 Ru1 -174.5(5)
Ru3 C33 C40 Ru1 -2.4(4)
Ru2 C33 C40 Ru1 66.2(3)
C2 Ru2 C40 C33 -144.2(4)
C3 Ru2 C40 C33 -47.7(4)
C54 Ru2 C40 C33 76.4(4)
C47 Ru2 C40 C33 114.2(3)
Ru1 Ru2 C40 C33 118.4(4)
Ru3 Ru2 C40 C33 46.7(3)
C2 Ru2 C40 C41 -23.3(6)
C3 Ru2 C40 C41 73.2(7)
C54 Ru2 C40 C41 -162.6(6)
C33 Ru2 C40 C41 121.0(8)
C47 Ru2 C40 C41 -124.8(6)
Ru1 Ru2 C40 C41 -120.7(7)
Ru3 Ru2 C40 C41 167.7(6)
C2 Ru2 C40 Ru1 97.4(2)
C3 Ru2 C40 Ru1 -166.1(3)
C54 Ru2 C40 Ru1 -41.9(3)
C33 Ru2 C40 Ru1 -118.4(4)
C47 Ru2 C40 Ru1 -4.2(2)
Ru3 Ru2 C40 Ru1 -71.70(11)
C1 Ru1 C40 C33 -159.7(4)
C47 Ru1 C40 C33 -59.4(4)
C26 Ru1 C40 C33 63.5(8)
N1 Ru1 C40 C33 104.0(4)
Ru2 Ru1 C40 C33 -63.9(4)
Ru3 Ru1 C40 C33 1.8(3)
C1 Ru1 C40 C41 39.2(5)
C47 Ru1 C40 C41 139.5(4)
C26 Ru1 C40 C41 -97.6(7)
N1 Ru1 C40 C41 -57.1(4)
Ru2 Ru1 C40 C41 135.0(5)
Ru3 Ru1 C40 C41 -159.3(5)
C1 Ru1 C40 Ru2 -95.8(2)
C47 Ru1 C40 Ru2 4.5(2)
C26 Ru1 C40 Ru2 127.4(6)
N1 Ru1 C40 Ru2 167.87(18)
Ru3 Ru1 C40 Ru2 65.70(11)
C33 C40 C41 C46 -51.4(9)
Ru2 C40 C41 C46 -150.6(6)
Ru1 C40 C41 C46 107.2(6)
C33 C40 C41 C42 131.9(6)
Ru2 C40 C41 C42 32.7(9)
Ru1 C40 C41 C42 -69.5(7)
C46 C41 C42 C43 2.4(10)
C40 C41 C42 C43 179.2(6)
C41 C42 C43 C44 -1.9(10)
C42 C43 C44 C45 0.6(11)
C43 C44 C45 C46 0.3(12)
C42 C41 C46 C45 -1.5(10)
C40 C41 C46 C45 -178.4(6)
C44 C45 C46 C41 0.2(11)
C1 Ru1 C47 C54 161.1(4)
C26 Ru1 C47 C54 -105.0(4)
N1 Ru1 C47 C54 -60.3(9)
C40 Ru1 C47 C54 57.8(4)
Ru2 Ru1 C47 C54 62.2(4)
Ru3 Ru1 C47 C54 -2.5(3)
C1 Ru1 C47 C48 -35.3(5)
C26 Ru1 C47 C48 58.6(5)
N1 Ru1 C47 C48 103.3(7)
C40 Ru1 C47 C48 -138.6(5)
Ru2 Ru1 C47 C48 -134.2(5)
Ru3 Ru1 C47 C48 161.1(5)
C1 Ru1 C47 Ru2 98.9(2)
C26 Ru1 C47 Ru2 -167.2(2)
N1 Ru1 C47 Ru2 -122.5(6)
C40 Ru1 C47 Ru2 -4.4(2)
Ru3 Ru1 C47 Ru2 -64.68(11)
C2 Ru2 C47 C54 144.1(4)
C3 Ru2 C47 C54 48.9(5)
C40 Ru2 C47 C54 -113.2(3)
C33 Ru2 C47 C54 -75.0(4)
Ru1 Ru2 C47 C54 -117.5(4)
Ru3 Ru2 C47 C54 -45.6(3)
C2 Ru2 C47 C48 28.9(6)
C3 Ru2 C47 C48 -66.4(7)
C40 Ru2 C47 C48 131.5(5)
C54 Ru2 C47 C48 -115.3(7)
C33 Ru2 C47 C48 169.8(5)
Ru1 Ru2 C47 C48 127.2(6)
Ru3 Ru2 C47 C48 -160.9(6)
C2 Ru2 C47 Ru1 -98.4(2)
C3 Ru2 C47 Ru1 166.4(3)
C40 Ru2 C47 Ru1 4.3(2)
C54 Ru2 C47 Ru1 117.5(4)
C33 Ru2 C47 Ru1 42.5(2)
Ru3 Ru2 C47 Ru1 71.88(12)
C54 C47 C48 C49 51.0(8)
Ru1 C47 C48 C49 -110.8(6)
Ru2 C47 C48 C49 142.5(5)
C54 C47 C48 C53 -130.9(6)
Ru1 C47 C48 C53 67.4(7)
Ru2 C47 C48 C53 -39.4(9)
C53 C48 C49 C50 -0.2(9)
C47 C48 C49 C50 178.1(6)
C48 C49 C50 C51 0.9(11)
C49 C50 C51 C52 -1.1(12)
C50 C51 C52 C53 0.7(11)
C51 C52 C53 C48 0.0(11)
C49 C48 C53 C52 -0.3(10)
C47 C48 C53 C52 -178.5(6)
C48 C47 C54 C55 6.5(9)
Ru1 C47 C54 C55 170.9(5)
Ru2 C47 C54 C55 -122.7(6)
C48 C47 C54 Ru3 -161.0(4)
Ru1 C47 C54 Ru3 3.4(5)
Ru2 C47 C54 Ru3 69.9(3)
C48 C47 C54 Ru2 129.2(5)
Ru1 C47 C54 Ru2 -66.4(3)
C4 Ru3 C54 C47 -156.8(4)
C33 Ru3 C54 C47 -65.4(4)
C17 Ru3 C54 C47 95.5(4)
C16 Ru3 C54 C47 111.2(4)
C10 Ru3 C54 C47 37.7(5)
C18 Ru3 C54 C47 60.2(4)
C11 Ru3 C54 C47 66.4(6)
Ru2 Ru3 C54 C47 -66.0(4)
Ru1 Ru3 C54 C47 -2.5(3)
C4 Ru3 C54 C55 35.6(5)
C33 Ru3 C54 C55 127.0(5)
C17 Ru3 C54 C55 -72.1(5)
C16 Ru3 C54 C55 -56.3(6)
C10 Ru3 C54 C55 -129.9(5)
C18 Ru3 C54 C55 -107.4(5)
C11 Ru3 C54 C55 -101.2(6)
Ru2 Ru3 C54 C55 126.4(6)
Ru1 Ru3 C54 C55 -170.1(5)
C4 Ru3 C54 Ru2 -90.8(2)
C33 Ru3 C54 Ru2 0.6(2)
C17 Ru3 C54 Ru2 161.5(2)
C16 Ru3 C54 Ru2 177.3(2)
C10 Ru3 C54 Ru2 103.7(2)
C18 Ru3 C54 Ru2 126.23(19)
C11 Ru3 C54 Ru2 132.4(4)
Ru1 Ru3 C54 Ru2 63.52(12)
C2 Ru2 C54 C47 -47.1(4)
C3 Ru2 C54 C47 -142.7(4)
C40 Ru2 C54 C47 78.7(4)
C33 Ru2 C54 C47 116.4(3)
Ru1 Ru2 C54 C47 45.1(3)
Ru3 Ru2 C54 C47 116.9(4)
C2 Ru2 C54 C55 72.7(6)
C3 Ru2 C54 C55 -22.9(6)
C40 Ru2 C54 C55 -161.5(5)
C33 Ru2 C54 C55 -123.8(5)
C47 Ru2 C54 C55 119.8(7)
Ru1 Ru2 C54 C55 164.9(6)
Ru3 Ru2 C54 C55 -123.3(6)
C2 Ru2 C54 Ru3 -164.0(2)
C3 Ru2 C54 Ru3 100.4(3)
C40 Ru2 C54 Ru3 -38.3(3)
C33 Ru2 C54 Ru3 -0.6(2)
C47 Ru2 C54 Ru3 -116.9(4)
Ru1 Ru2 C54 Ru3 -71.79(13)
C47 C54 C55 C56 -122.4(8)
Ru3 C54 C55 C56 43.6(9)
Ru2 C54 C55 C56 144.7(6)
C47 C54 C55 C60 54.6(9)
Ru3 C54 C55 C60 -139.4(6)
Ru2 C54 C55 C60 -38.2(9)
C60 C55 C56 C57 -2.2(13)
C54 C55 C56 C57 175.1(8)
C55 C56 C57 C58 1.0(16)
C56 C57 C58 C59 0.4(16)
C57 C58 C59 C60 -0.6(15)
C58 C59 C60 C55 -0.6(13)
C56 C55 C60 C59 2.0(12)
C54 C55 C60 C59 -175.2(7)
